data_2218257
loop_
_publ_author_name
'Aghabozorg, Hossein'
'Firoozi, Najmeh'
'Roshan, Leila'
'Attar Gharamaleki, Jafar'
'Ghadermazi, Mohammad'

_publ_section_title
;
 Butane-1,4-diammonium bis(pyridine-2,6-dicarboxylato)cuprate(II)
 trihydrate
;
_journal_coeditor_code SU2053
_journal_issue 5
_journal_name_full 'Acta Crystallographica Section E'
_journal_page_first m743
_journal_page_last m744
_journal_paper_doi 10.1107/S1600536808011938
_journal_volume 64
_journal_year 2008
_chemical_formula_iupac '(C4 H14 N2) [Cu (C7 H3 N O4)2], 3H2 O'
_chemical_formula_moiety 'C14 H6 Cu N2 O8, C4 H14 N2, 3(H2 O)'
_chemical_formula_sum 'C18 H26 Cu N4 O11'
_chemical_formula_weight 537.97
_chemical_name_systematic
;
Butane-1,4-diammonium bis(pyridine-2,6-dicarboxylato)cuprate(II) trihydrate
;
_space_group_IT_number 2
_symmetry_cell_setting triclinic
_symmetry_space_group_name_Hall '-P 1'
_symmetry_space_group_name_H-M 'P -1'
_atom_sites_solution_hydrogens geom
_atom_sites_solution_primary direct
_atom_sites_solution_secondary difmap
_audit_creation_method SHELXL-97
_cell_angle_alpha 71.632(5)
_cell_angle_beta 89.195(5)
_cell_angle_gamma 72.892(5)
_cell_formula_units_Z 2
_cell_length_a 8.0931(13)
_cell_length_b 11.4017(19)
_cell_length_c 12.977(2)
_cell_measurement_reflns_used 657
_cell_measurement_temperature 100(2)
_cell_measurement_theta_max 30
_cell_measurement_theta_min 3
_cell_volume 1082.1(3)
_computing_cell_refinement 'APEX2 (Bruker, 2005)'
_computing_data_collection 'APEX2 (Bruker, 2005)'
_computing_data_reduction 'APEX2 (Bruker, 2005)'
_computing_molecular_graphics 'SHELXTL (Sheldrick, 2008)'
_computing_publication_material 'SHELXTL (Sheldrick, 2008)'
_computing_structure_refinement 'SHELXTL (Sheldrick, 2008)'
_computing_structure_solution 'SHELXTL (Sheldrick, 2008)'
_diffrn_ambient_temperature 100(2)
_diffrn_measured_fraction_theta_full 0.993
_diffrn_measured_fraction_theta_max 0.993
_diffrn_measurement_device_type 'Bruker SMART APEXII CCD area-detector'
_diffrn_measurement_method '\f and \w'
_diffrn_radiation_monochromator graphite
_diffrn_radiation_source 'fine-focus sealed tube'
_diffrn_radiation_type MoK\a
_diffrn_radiation_wavelength 0.71073
_diffrn_reflns_av_R_equivalents 0.0353
_diffrn_reflns_av_sigmaI/netI 0.0549
_diffrn_reflns_limit_h_max 10
_diffrn_reflns_limit_h_min -10
_diffrn_reflns_limit_k_max 15
_diffrn_reflns_limit_k_min -15
_diffrn_reflns_limit_l_max 17
_diffrn_reflns_limit_l_min -17
_diffrn_reflns_number 10991
_diffrn_reflns_theta_full 28.00
_diffrn_reflns_theta_max 28.00
_diffrn_reflns_theta_min 1.66
_exptl_absorpt_coefficient_mu 1.079
_exptl_absorpt_correction_T_max 0.815
_exptl_absorpt_correction_T_min 0.775
_exptl_absorpt_correction_type multi-scan
_exptl_absorpt_process_details '(APEX2; Bruker, 2005)'
_exptl_crystal_colour blue
_exptl_crystal_density_diffrn 1.651
_exptl_crystal_density_method 'not measured'
_exptl_crystal_description prism
_exptl_crystal_F_000 558
_exptl_crystal_size_max 0.25
_exptl_crystal_size_mid 0.20
_exptl_crystal_size_min 0.20
_refine_diff_density_max 0.432
_refine_diff_density_min -0.497
_refine_ls_extinction_method none
_refine_ls_goodness_of_fit_ref 1.006
_refine_ls_hydrogen_treatment constr
_refine_ls_matrix_type full
_refine_ls_number_parameters 307
_refine_ls_number_reflns 5185
_refine_ls_number_restraints 0
_refine_ls_restrained_S_all 1.006
_refine_ls_R_factor_all 0.0540
_refine_ls_R_factor_gt 0.0367
_refine_ls_shift/su_max 0.001
_refine_ls_shift/su_mean 0.000
_refine_ls_structure_factor_coef Fsqd
_refine_ls_weighting_details 'calc w=1/[\s^2^(Fo^2^)+(0.046P)^2^+0.23P] where P=(Fo^2^+2Fc^2^)/3'
_refine_ls_weighting_scheme calc
_refine_ls_wR_factor_gt 0.0847
_refine_ls_wR_factor_ref 0.0923
_reflns_number_gt 4097
_reflns_number_total 5185
_reflns_threshold_expression I>2/s(I)
_cod_data_source_file su2053.cif
_cod_data_source_block I
_cod_database_code 2218257
_cod_database_fobs_code 2218257

loop_
_symmetry_equiv_pos_as_xyz
'x, y, z'
'-x, -y, -z'

loop_
_atom_site_type_symbol
_atom_site_label
_atom_site_fract_x
_atom_site_fract_y
_atom_site_fract_z
_atom_site_U_iso_or_equiv
_atom_site_adp_type
_atom_site_calc_flag
_atom_site_refinement_flags
_atom_site_occupancy
Cu Cu1 0.75989(4) 0.45400(3) 0.24669(2) 0.00985(9) Uani d . 1
N N1 0.7337(2) 0.44458(18) 0.39951(15) 0.0101(4) Uani d . 1
N N2 0.7825(2) 0.45531(18) 0.09900(14) 0.0100(4) Uani d . 1
O O1 0.8798(2) 0.60585(16) 0.26295(13) 0.0140(3) Uani d . 1
O O2 0.8552(2) 0.72368(15) 0.37585(13) 0.0132(3) Uani d . 1
O O3 0.6132(2) 0.30200(16) 0.31081(12) 0.0149(3) Uani d . 1
O O4 0.5355(2) 0.19437(15) 0.47134(13) 0.0140(3) Uani d . 1
O O5 0.5403(2) 0.60836(15) 0.16832(12) 0.0131(3) Uani d . 1
O O6 0.4101(2) 0.72403(15) 0.00191(13) 0.0140(3) Uani d . 1
O O7 0.9888(2) 0.30660(15) 0.26742(12) 0.0138(3) Uani d . 1
O O8 1.1597(2) 0.18855(16) 0.17599(13) 0.0160(4) Uani d . 1
C C1 0.8456(3) 0.6277(2) 0.35079(18) 0.0107(4) Uani d . 1
C C2 0.7821(3) 0.5280(2) 0.43635(17) 0.0095(4) Uani d . 1
C C3 0.7693(3) 0.5226(2) 0.54446(18) 0.0114(4) Uani d . 1
H H3A 0.8029 0.5825 0.5699 0.014 Uiso calc R 1
C C4 0.7071(3) 0.4291(2) 0.61469(18) 0.0125(5) Uani d . 1
H H4A 0.7002 0.4226 0.6893 0.015 Uiso calc R 1
C C5 0.6547(3) 0.3445(2) 0.57476(17) 0.0115(4) Uani d . 1
H H5A 0.6108 0.2799 0.6215 0.014 Uiso calc R 1
C C6 0.6676(3) 0.3563(2) 0.46554(17) 0.0098(4) Uani d . 1
C C7 0.6003(3) 0.2760(2) 0.41193(18) 0.0106(4) Uani d . 1
C C8 0.5269(3) 0.6347(2) 0.06519(18) 0.0109(4) Uani d . 1
C C9 0.6692(3) 0.5474(2) 0.02072(18) 0.0104(4) Uani d . 1
C C10 0.6882(3) 0.5581(2) -0.08775(18) 0.0118(4) Uani d . 1
H H10A 0.6083 0.6244 -0.1441 0.014 Uiso calc R 1
C C11 0.8295(3) 0.4675(2) -0.11138(18) 0.0113(4) Uani d . 1
H H11A 0.8469 0.4723 -0.1850 0.014 Uiso calc R 1
C C12 0.9442(3) 0.3708(2) -0.02782(18) 0.0119(4) Uani d . 1
H H12A 1.0393 0.3083 -0.0432 0.014 Uiso calc R 1
C C13 0.9168(3) 0.3674(2) 0.07877(18) 0.0101(4) Uani d . 1
C C14 1.0324(3) 0.2783(2) 0.18158(18) 0.0111(4) Uani d . 1
O O1W 0.3016(2) 0.87914(15) 0.79263(13) 0.0169(4) Uani d . 1
H H1WA 0.3265 0.8381 0.7472 0.020 Uiso d R 1
H H1WB 0.3197 0.8298 0.8586 0.020 Uiso d R 1
O O2W 0.5445(2) 0.92612(16) 0.28473(13) 0.0167(4) Uani d . 1
H H2WA 0.5891 0.9844 0.2501 0.020 Uiso d R 1
H H2WB 0.6336 0.8614 0.3129 0.020 Uiso d R 1
O O3W 0.9924(2) 0.89746(17) 0.22672(15) 0.0242(4) Uani d . 1
H H3WA 0.9134 0.9687 0.2188 0.029 Uiso d R 1
H H3WB 0.9543 0.8346 0.2593 0.029 Uiso d R 1
N N1S 0.3148(2) 0.08444(18) 0.39577(15) 0.0125(4) Uani d . 1
H H1NA 0.3827 0.1273 0.4137 0.015 Uiso d R 1
H H1NB 0.2687 0.1187 0.3324 0.015 Uiso d R 1
H H1NC 0.3800 0.0095 0.4038 0.015 Uiso d R 1
C C1S 0.1856(3) 0.0767(2) 0.47831(18) 0.0120(4) Uani d . 1
H H1SA 0.1216 0.1652 0.4785 0.014 Uiso calc R 1
H H1SB 0.2466 0.0264 0.5516 0.014 Uiso calc R 1
C C2S 0.0584(3) 0.0125(2) 0.45404(18) 0.0119(4) Uani d . 1
H H2SA 0.1232 -0.0708 0.4437 0.014 Uiso calc R 1
H H2SB -0.0137 0.0690 0.3855 0.014 Uiso calc R 1
N N2S 0.3056(3) 0.89178(19) 0.14406(16) 0.0151(4) Uani d . 1
H H2NA 0.2235 0.8823 0.1757 0.018 Uiso d R 1
H H2NB 0.3607 0.8177 0.1379 0.018 Uiso d R 1
H H2NC 0.3714 0.9017 0.1909 0.018 Uiso d R 1
C C3S 0.2648(3) 0.9975(2) 0.03651(18) 0.0139(5) Uani d . 1
H H3SA 0.1623 1.0688 0.0405 0.017 Uiso calc R 1
H H3SB 0.2351 0.9636 -0.0199 0.017 Uiso calc R 1
C C4S 0.4156(3) 1.0503(2) 0.00368(19) 0.0146(5) Uani d . 1
H H4SA 0.4374 1.0909 0.0571 0.017 Uiso calc R 1
H H4SB 0.3820 1.1193 -0.0681 0.017 Uiso calc R 1

loop_
_atom_site_aniso_label
_atom_site_aniso_U_11
_atom_site_aniso_U_22
_atom_site_aniso_U_33
_atom_site_aniso_U_12
_atom_site_aniso_U_13
_atom_site_aniso_U_23
Cu1 0.01106(15) 0.01085(14) 0.00716(13) -0.00274(10) 0.00140(10) -0.00287(10)
N1 0.0097(9) 0.0090(9) 0.0113(9) -0.0023(7) 0.0021(7) -0.0034(7)
N2 0.0120(10) 0.0099(9) 0.0085(9) -0.0045(8) 0.0018(7) -0.0028(7)
O1 0.0172(9) 0.0154(8) 0.0119(8) -0.0077(7) 0.0050(6) -0.0056(7)
O2 0.0139(8) 0.0107(8) 0.0163(8) -0.0051(6) 0.0013(6) -0.0050(7)
O3 0.0213(9) 0.0158(8) 0.0099(8) -0.0087(7) 0.0021(6) -0.0047(7)
O4 0.0144(8) 0.0129(8) 0.0143(8) -0.0063(7) 0.0013(6) -0.0022(7)
O5 0.0133(8) 0.0150(8) 0.0113(8) -0.0035(7) 0.0014(6) -0.0056(7)
O6 0.0142(8) 0.0113(8) 0.0141(8) -0.0027(7) 0.0003(6) -0.0018(6)
O7 0.0157(9) 0.0129(8) 0.0100(8) -0.0017(7) -0.0003(6) -0.0022(6)
O8 0.0146(9) 0.0150(8) 0.0145(8) 0.0008(7) -0.0002(7) -0.0044(7)
C1 0.0063(10) 0.0110(11) 0.0126(10) -0.0008(8) -0.0014(8) -0.0023(9)
C2 0.0058(10) 0.0096(10) 0.0117(10) -0.0017(8) 0.0005(8) -0.0023(8)
C3 0.0101(11) 0.0128(11) 0.0120(10) -0.0025(9) 0.0004(8) -0.0059(9)
C4 0.0114(11) 0.0166(12) 0.0078(10) -0.0018(9) -0.0002(8) -0.0040(9)
C5 0.0112(11) 0.0129(11) 0.0080(10) -0.0036(9) 0.0004(8) -0.0004(9)
C6 0.0076(10) 0.0084(10) 0.0111(10) -0.0002(8) 0.0007(8) -0.0024(8)
C7 0.0088(11) 0.0077(10) 0.0138(11) -0.0004(8) -0.0007(8) -0.0036(9)
C8 0.0114(11) 0.0105(11) 0.0134(10) -0.0068(9) 0.0024(8) -0.0044(9)
C9 0.0113(11) 0.0088(10) 0.0122(10) -0.0055(9) 0.0011(8) -0.0027(9)
C10 0.0106(11) 0.0149(11) 0.0097(10) -0.0063(9) -0.0002(8) -0.0016(9)
C11 0.0133(11) 0.0147(11) 0.0087(10) -0.0079(9) 0.0021(8) -0.0041(9)
C12 0.0106(11) 0.0147(11) 0.0136(11) -0.0062(9) 0.0023(9) -0.0068(9)
C13 0.0111(11) 0.0093(10) 0.0120(10) -0.0057(9) 0.0033(8) -0.0041(9)
C14 0.0118(11) 0.0109(11) 0.0108(10) -0.0049(9) 0.0020(8) -0.0026(9)
O1W 0.0249(10) 0.0128(8) 0.0112(8) -0.0028(7) 0.0002(7) -0.0044(7)
O2W 0.0137(8) 0.0155(9) 0.0175(8) -0.0026(7) 0.0012(7) -0.0027(7)
O3W 0.0194(10) 0.0143(9) 0.0338(11) -0.0049(7) 0.0123(8) -0.0016(8)
N1S 0.0115(10) 0.0126(10) 0.0122(9) -0.0017(8) -0.0018(7) -0.0042(8)
C1S 0.0128(11) 0.0138(11) 0.0101(10) -0.0047(9) 0.0025(8) -0.0044(9)
C2S 0.0113(11) 0.0116(11) 0.0121(11) -0.0044(9) 0.0003(9) -0.0022(9)
N2S 0.0150(10) 0.0154(10) 0.0182(10) -0.0070(8) 0.0073(8) -0.0079(8)
C3S 0.0135(11) 0.0163(12) 0.0135(11) -0.0056(9) 0.0025(9) -0.0060(9)
C4S 0.0154(12) 0.0142(12) 0.0145(11) -0.0064(10) 0.0036(9) -0.0036(9)

loop_
_atom_type_symbol
_atom_type_description
_atom_type_scat_dispersion_real
_atom_type_scat_dispersion_imag
_atom_type_scat_source
C C 0.0033 0.0016 'International Tables Vol C Tables 4.2.6.8 and 6.1.1.4'
H H 0.0000 0.0000 'International Tables Vol C Tables 4.2.6.8 and 6.1.1.4'
N N 0.0061 0.0033 'International Tables Vol C Tables 4.2.6.8 and 6.1.1.4'
O O 0.0106 0.0060 'International Tables Vol C Tables 4.2.6.8 and 6.1.1.4'
Cu Cu 0.3201 1.2651 'International Tables Vol C Tables 4.2.6.8 and 6.1.1.4'

loop_
_geom_angle_atom_site_label_1
_geom_angle_atom_site_label_2
_geom_angle_atom_site_label_3
_geom_angle_site_symmetry_1
_geom_angle_site_symmetry_3
_geom_angle
_geom_angle_publ_flag
N2 Cu1 N1 . . 177.14(8) n
N2 Cu1 O7 . . 80.03(7) ?
N1 Cu1 O7 . . 99.13(7) ?
N2 Cu1 O5 . . 79.73(7) ?
N1 Cu1 O5 . . 101.17(7) ?
O7 Cu1 O5 . . 159.68(6) n
N2 Cu1 O1 . . 105.55(7) ?
N1 Cu1 O1 . . 77.25(7) ?
O7 Cu1 O1 . . 96.69(6) ?
O5 Cu1 O1 . . 87.02(6) n
N2 Cu1 O3 . . 101.03(7) ?
N1 Cu1 O3 . . 76.20(7) ?
O7 Cu1 O3 . . 89.89(6) n
O5 Cu1 O3 . . 95.71(6) ?
O1 Cu1 O3 . . 153.33(6) n
C6 N1 C2 . . 120.69(19) ?
C6 N1 Cu1 . . 120.25(15) ?
C2 N1 Cu1 . . 119.06(15) ?
C9 N2 C13 . . 122.70(19) ?
C9 N2 Cu1 . . 118.88(15) ?
C13 N2 Cu1 . . 118.33(15) ?
C1 O1 Cu1 . . 110.18(14) ?
C7 O3 Cu1 . . 111.42(14) ?
C8 O5 Cu1 . . 113.58(14) ?
C14 O7 Cu1 . . 114.42(14) ?
O1 C1 O2 . . 127.4(2) ?
O1 C1 C2 . . 116.34(19) ?
O2 C1 C2 . . 116.26(19) ?
N1 C2 C3 . . 120.8(2) ?
N1 C2 C1 . . 114.97(19) ?
C3 C2 C1 . . 124.2(2) ?
C4 C3 C2 . . 119.2(2) ?
C4 C3 H3A . . 120.4 ?
C2 C3 H3A . . 120.4 ?
C3 C4 C5 . . 119.3(2) ?
C3 C4 H4A . . 120.4 ?
C5 C4 H4A . . 120.4 ?
C6 C5 C4 . . 118.8(2) ?
C6 C5 H5A . . 120.6 ?
C4 C5 H5A . . 120.6 ?
N1 C6 C5 . . 121.1(2) ?
N1 C6 C7 . . 115.97(19) ?
C5 C6 C7 . . 122.8(2) ?
O4 C7 O3 . . 127.0(2) ?
O4 C7 C6 . . 117.28(19) ?
O3 C7 C6 . . 115.65(19) ?
O6 C8 O5 . . 124.9(2) ?
O6 C8 C9 . . 119.90(19) ?
O5 C8 C9 . . 115.19(19) ?
N2 C9 C10 . . 120.8(2) ?
N2 C9 C8 . . 112.45(19) ?
C10 C9 C8 . . 126.7(2) ?
C9 C10 C11 . . 117.6(2) ?
C9 C10 H10A . . 121.2 ?
C11 C10 H10A . . 121.2 ?
C12 C11 C10 . . 120.3(2) ?
C12 C11 H11A . . 119.8 ?
C10 C11 H11A . . 119.8 ?
C11 C12 C13 . . 118.5(2) ?
C11 C12 H12A . . 120.8 ?
C13 C12 H12A . . 120.8 ?
N2 C13 C12 . . 120.0(2) ?
N2 C13 C14 . . 112.18(19) ?
C12 C13 C14 . . 127.6(2) ?
O8 C14 O7 . . 125.7(2) ?
O8 C14 C13 . . 119.51(19) ?
O7 C14 C13 . . 114.77(19) ?
H1WA O1W H1WB . . 113.4 ?
H2WA O2W H2WB . . 102.3 ?
H3WA O3W H3WB . . 109.4 ?
C1S N1S H1NA . . 105.8 ?
C1S N1S H1NB . . 112.6 ?
H1NA N1S H1NB . . 113.5 ?
C1S N1S H1NC . . 108.8 ?
H1NA N1S H1NC . . 106.0 ?
H1NB N1S H1NC . . 109.8 ?
N1S C1S C2S . . 110.98(18) ?
N1S C1S H1SA . . 109.4 ?
C2S C1S H1SA . . 109.4 ?
N1S C1S H1SB . . 109.4 ?
C2S C1S H1SB . . 109.4 ?
H1SA C1S H1SB . . 108.0 ?
C1S C2S C2S . 2_556 111.3(2) ?
C1S C2S H2SA . . 109.4 ?
C2S C2S H2SA 2_556 . 109.4 ?
C1S C2S H2SB . . 109.4 ?
C2S C2S H2SB 2_556 . 109.4 ?
H2SA C2S H2SB . . 108.0 ?
C3S N2S H2NA . . 114.7 ?
C3S N2S H2NB . . 112.1 ?
H2NA N2S H2NB . . 106.2 ?
C3S N2S H2NC . . 114.7 ?
H2NA N2S H2NC . . 103.8 ?
H2NB N2S H2NC . . 104.4 ?
N2S C3S C4S . . 111.92(19) ?
N2S C3S H3SA . . 109.2 ?
C4S C3S H3SA . . 109.2 ?
N2S C3S H3SB . . 109.2 ?
C4S C3S H3SB . . 109.2 ?
H3SA C3S H3SB . . 107.9 ?
C3S C4S C4S . 2_675 114.9(2) ?
C3S C4S H4SA . . 108.5 ?
C4S C4S H4SA 2_675 . 108.5 ?
C3S C4S H4SB . . 108.5 ?
C4S C4S H4SB 2_675 . 108.5 ?
H4SA C4S H4SB . . 107.5 ?

loop_
_geom_bond_atom_site_label_1
_geom_bond_atom_site_label_2
_geom_bond_site_symmetry_2
_geom_bond_distance
_geom_bond_publ_flag
Cu1 N2 . 1.9185(18) n
Cu1 N1 . 1.9638(18) n
Cu1 O7 . 2.0557(16) n
Cu1 O5 . 2.0909(16) n
Cu1 O1 . 2.2824(17) n
Cu1 O3 . 2.3194(16) n
N1 C6 . 1.339(3) ?
N1 C2 . 1.341(3) ?
N2 C9 . 1.328(3) ?
N2 C13 . 1.331(3) ?
O1 C1 . 1.252(3) ?
O2 C1 . 1.259(3) ?
O3 C7 . 1.261(3) ?
O4 C7 . 1.249(3) ?
O5 C8 . 1.275(3) ?
O6 C8 . 1.238(3) ?
O7 C14 . 1.272(3) ?
O8 C14 . 1.240(3) ?
C1 C2 . 1.524(3) ?
C2 C3 . 1.389(3) ?
C3 C4 . 1.383(3) ?
C3 H3A . 0.9500 ?
C4 C5 . 1.393(3) ?
C4 H4A . 0.9500 ?
C5 C6 . 1.386(3) ?
C5 H5A . 0.9500 ?
C6 C7 . 1.525(3) ?
C8 C9 . 1.523(3) ?
C9 C10 . 1.385(3) ?
C10 C11 . 1.401(3) ?
C10 H10A . 0.9500 ?
C11 C12 . 1.388(3) ?
C11 H11A . 0.9500 ?
C12 C13 . 1.388(3) ?
C12 H12A . 0.9500 ?
C13 C14 . 1.519(3) ?
O1W H1WA . 0.8500 ?
O1W H1WB . 0.8500 ?
O2W H2WA . 0.8500 ?
O2W H2WB . 0.8500 ?
O3W H3WA . 0.8500 ?
O3W H3WB . 0.8499 ?
N1S C1S . 1.487(3) ?
N1S H1NA . 0.9103 ?
N1S H1NB . 0.8297 ?
N1S H1NC . 0.8359 ?
C1S C2S . 1.514(3) ?
C1S H1SA . 0.9900 ?
C1S H1SB . 0.9900 ?
C2S C2S 2_556 1.520(4) ?
C2S H2SA . 0.9900 ?
C2S H2SB . 0.9900 ?
N2S C3S . 1.493(3) ?
N2S H2NA . 0.7927 ?
N2S H2NB . 0.8595 ?
N2S H2NC . 0.8687 ?
C3S C4S . 1.513(3) ?
C3S H3SA . 0.9900 ?
C3S H3SB . 0.9900 ?
C4S C4S 2_675 1.529(5) ?
C4S H4SA . 0.9900 ?
C4S H4SB . 0.9900 ?

loop_
_geom_hbond_atom_site_label_D
_geom_hbond_atom_site_label_H
_geom_hbond_atom_site_label_A
_geom_hbond_site_symmetry_A
_geom_hbond_distance_DH
_geom_hbond_distance_HA
_geom_hbond_distance_DA
_geom_hbond_angle_DHA
_geom_hbond_publ_flag
O1W H1WA O3 2_666 0.85 1.91 2.725(2) 160 y
O1W H1WB O6 1_556 0.85 1.89 2.720(2) 167 y
O2W H2WA O1W 2_676 0.85 1.94 2.771(2) 165 y
O2W H2WB O2 1_555 0.85 1.98 2.828(2) 174 y
O3W H3WA O1W 2_676 0.85 2.03 2.874(3) 171 y
O3W H3WB O2 1_555 0.85 1.97 2.779(3) 158 y
N1S H1NA O4 1_555 0.91 1.90 2.804(3) 171 y
N1S H1NB O7 1_455 0.83 2.55 3.112(3) 126 y
N1S H1NB O8 1_455 0.83 2.04 2.865(2) 176 y
N1S H1NC O2W 1_545 0.84 2.28 2.895(3) 131 y
N1S H1NC O4 2_656 0.84 2.28 2.981(3) 141 y
N2S H2NA O3W 1_455 0.79 1.95 2.730(3) 166 y
N2S H2NB O5 1_555 0.86 2.31 3.149(3) 164 y
N2S H2NB O6 1_555 0.86 2.31 3.001(3) 138 y
N2S H2NC O2W 1_555 0.87 2.00 2.867(3) 173 y
C10 H10A O3 2_665 0.95 2.58 3.446(3) 151 y
C11 H11A O1 2_765 0.95 2.46 3.139(3) 128 y
C3S H3SA O8 1_465 0.99 2.54 3.178(3) 122 y

loop_
_geom_torsion_atom_site_label_1
_geom_torsion_atom_site_label_2
_geom_torsion_atom_site_label_3
_geom_torsion_atom_site_label_4
_geom_torsion_site_symmetry_4
_geom_torsion
_geom_torsion_publ_flag
O7 Cu1 N1 C6 . -81.46(17) ?
O5 Cu1 N1 C6 . 99.36(17) ?
O1 Cu1 N1 C6 . -176.32(17) ?
O3 Cu1 N1 C6 . 6.16(16) ?
O7 Cu1 N1 C2 . 98.84(17) ?
O5 Cu1 N1 C2 . -80.34(17) ?
O1 Cu1 N1 C2 . 3.98(16) ?
O3 Cu1 N1 C2 . -173.54(17) ?
O7 Cu1 N2 C9 . -174.36(18) ?
O5 Cu1 N2 C9 . 3.84(16) ?
O1 Cu1 N2 C9 . -80.12(17) ?
O3 Cu1 N2 C9 . 97.72(17) ?
O7 Cu1 N2 C13 . 2.25(16) ?
O5 Cu1 N2 C13 . -179.55(18) ?
O1 Cu1 N2 C13 . 96.49(17) ?
O3 Cu1 N2 C13 . -85.67(17) ?
N2 Cu1 O1 C1 . 168.99(15) ?
N1 Cu1 O1 C1 . -11.65(14) ?
O7 Cu1 O1 C1 . -109.54(15) ?
O5 Cu1 O1 C1 . 90.51(15) y
O3 Cu1 O1 C1 . -6.3(2) ?
N2 Cu1 O3 C7 . 173.14(15) ?
N1 Cu1 O3 C7 . -6.11(15) ?
O7 Cu1 O3 C7 . 93.33(15) y
O5 Cu1 O3 C7 . -106.24(15) ?
O1 Cu1 O3 C7 . -11.5(2) ?
N2 Cu1 O5 C8 . -2.76(15) ?
N1 Cu1 O5 C8 . -179.99(15) ?
O7 Cu1 O5 C8 . 2.3(3) ?
O1 Cu1 O5 C8 . 103.63(15) ?
O3 Cu1 O5 C8 . -102.98(15) ?
N2 Cu1 O7 C14 . -4.61(15) ?
N1 Cu1 O7 C14 . 172.61(16) ?
O5 Cu1 O7 C14 . -9.7(3) ?
O1 Cu1 O7 C14 . -109.29(15) ?
O3 Cu1 O7 C14 . 96.61(15) ?
Cu1 O1 C1 O2 . -162.50(19) ?
Cu1 O1 C1 C2 . 16.3(2) ?
C6 N1 C2 C3 . 1.7(3) ?
Cu1 N1 C2 C3 . -178.56(16) ?
C6 N1 C2 C1 . -176.78(18) ?
Cu1 N1 C2 C1 . 2.9(2) ?
O1 C1 C2 N1 . -14.2(3) ?
O2 C1 C2 N1 . 164.77(19) ?
O1 C1 C2 C3 . 167.4(2) ?
O2 C1 C2 C3 . -13.7(3) ?
N1 C2 C3 C4 . 0.6(3) ?
C1 C2 C3 C4 . 178.9(2) ?
C2 C3 C4 C5 . -1.6(3) ?
C3 C4 C5 C6 . 0.4(3) ?
C2 N1 C6 C5 . -3.0(3) ?
Cu1 N1 C6 C5 . 177.32(16) ?
C2 N1 C6 C7 . 174.02(19) ?
Cu1 N1 C6 C7 . -5.7(3) ?
C4 C5 C6 N1 . 1.9(3) ?
C4 C5 C6 C7 . -174.9(2) ?
Cu1 O3 C7 O4 . -176.69(18) ?
Cu1 O3 C7 C6 . 5.0(2) ?
N1 C6 C7 O4 . -178.90(19) ?
C5 C6 C7 O4 . -1.9(3) ?
N1 C6 C7 O3 . -0.4(3) ?
C5 C6 C7 O3 . 176.5(2) ?
Cu1 O5 C8 O6 . -178.08(18) ?
Cu1 O5 C8 C9 . 1.4(2) ?
C13 N2 C9 C10 . -1.4(3) ?
Cu1 N2 C9 C10 . 175.04(16) ?
C13 N2 C9 C8 . 179.42(19) ?
Cu1 N2 C9 C8 . -4.1(2) ?
O6 C8 C9 N2 . -178.9(2) ?
O5 C8 C9 N2 . 1.6(3) ?
O6 C8 C9 C10 . 2.0(3) ?
O5 C8 C9 C10 . -177.6(2) ?
N2 C9 C10 C11 . 0.8(3) ?
C8 C9 C10 C11 . 179.8(2) ?
C9 C10 C11 C12 . 0.4(3) ?
C10 C11 C12 C13 . -0.9(3) ?
C9 N2 C13 C12 . 0.9(3) ?
Cu1 N2 C13 C12 . -175.62(16) ?
C9 N2 C13 C14 . 176.52(19) ?
Cu1 N2 C13 C14 . 0.0(2) ?
C11 C12 C13 N2 . 0.3(3) ?
C11 C12 C13 C14 . -174.6(2) ?
Cu1 O7 C14 O8 . -175.90(19) ?
Cu1 O7 C14 C13 . 5.8(2) ?
N2 C13 C14 O8 . 177.6(2) ?
C12 C13 C14 O8 . -7.2(4) ?
N2 C13 C14 O7 . -4.0(3) ?
C12 C13 C14 O7 . 171.2(2) ?
N1S C1S C2S C2S 2_556 172.2(2) ?
N2S C3S C4S C4S 2_675 57.8(3) ?
